data_7106641
loop_
_publ_author_name
'Raluca Malacea'
'Nathalie Saffon'
'Montserrat Gomez'
'Didier Bourissou'

_publ_section_title
;
 ortho-(Dimesitylboryl)phenylphosphines as Biarylphosphine Cousins: the
 Showcase of Pd-Catalyzed Suzuki-Miyaura Coupling
;
_journal_name_full Chem.Commun.
_journal_page_first 8163
_journal_paper_doi 10.1039/c1cc12611c
_journal_volume 47
_journal_year 2011
_chemical_compound_source 'synthesis as described'
_chemical_formula_moiety 'C40 H38 B O3 P Pd'
_chemical_formula_sum 'C40 H38 B O3 P Pd'
_chemical_formula_weight 714.88
_chemical_name_systematic
;
?
;
_space_group_IT_number 14
_symmetry_cell_setting monoclinic
_symmetry_Int_Tables_number 14
_symmetry_space_group_name_Hall '-P 2ybc'
_symmetry_space_group_name_H-M 'P 1 21/c 1'
_atom_sites_solution_hydrogens geom
_atom_sites_solution_primary direct
_atom_sites_solution_secondary difmap
_audit_creation_date 2009-05-06T16:40:59-00:00
_audit_creation_method 'WinGX routine CIF_UPDATE'
_cell_angle_alpha 90
_cell_angle_beta 90.010(11)
_cell_angle_gamma 90
_cell_formula_units_Z 4
_cell_length_a 8.2541(16)
_cell_length_b 22.531(5)
_cell_length_c 17.726(4)
_cell_measurement_reflns_used 3087
_cell_measurement_temperature 100(2)
_cell_measurement_theta_max 22.56
_cell_measurement_theta_min 2.47
_cell_measurement_wavelength 0.71073
_cell_volume 3296.6(12)
_computing_cell_refinement 'APEX2 v2009-3.0 (BRUKER AXS, Madison, 2009)'
_computing_data_collection 'APEX2 v2009-3.0 (BRUKER AXS, Madison, 2009)'
_computing_data_reduction 'APEX2 v2009-3.0 (BRUKER AXS, Madison, 2009)'
_computing_molecular_graphics 'Ortep-3 for Windows (Farrugia, 1997)'
_computing_publication_material 'WinGX publication routines (Farrugia, 1999)'
_computing_structure_refinement 'SHELXL-97 (Sheldrick, 2008)'
_computing_structure_solution 'SIR97 (Altomare et al., 1998)'
_diffrn_ambient_temperature 100(2)
_diffrn_measured_fraction_theta_full 0.995
_diffrn_measured_fraction_theta_max 0.995
_diffrn_measurement_device_type 'Bruker X8 kappa APEXII CCD'
_diffrn_measurement_method 'omega and phi scans'
_diffrn_radiation_monochromator graphite
_diffrn_radiation_probe x-ray
_diffrn_radiation_type MoK\a
_diffrn_radiation_wavelength 0.71073
_diffrn_reflns_av_R_equivalents 0.0680
_diffrn_reflns_av_unetI/netI 0.0759
_diffrn_reflns_limit_h_max 10
_diffrn_reflns_limit_h_min -10
_diffrn_reflns_limit_k_max 27
_diffrn_reflns_limit_k_min 0
_diffrn_reflns_limit_l_max 21
_diffrn_reflns_limit_l_min 0
_diffrn_reflns_number 25011
_diffrn_reflns_theta_full 26.02
_diffrn_reflns_theta_max 26.02
_diffrn_reflns_theta_min 1.46
_exptl_absorpt_coefficient_mu 0.65
_exptl_absorpt_correction_T_max 0.9853
_exptl_absorpt_correction_T_min 0.8139
_exptl_absorpt_correction_type multi-scan
_exptl_absorpt_process_details 'BRUKER AXS - SADABS'
_exptl_crystal_colour yellow
_exptl_crystal_density_diffrn 1.44
_exptl_crystal_density_method 'not measured'
_exptl_crystal_description plate
_exptl_crystal_F_000 1472
_exptl_crystal_size_max 0.13
_exptl_crystal_size_mid 0.13
_exptl_crystal_size_min 0.02
_refine_diff_density_max 0.525
_refine_diff_density_min -0.687
_refine_diff_density_rms 0.116
_refine_ls_extinction_method none
_refine_ls_goodness_of_fit_ref 1.025
_refine_ls_hydrogen_treatment constr
_refine_ls_matrix_type full
_refine_ls_number_parameters 421
_refine_ls_number_reflns 6462
_refine_ls_number_restraints 0
_refine_ls_restrained_S_all 1.025
_refine_ls_R_factor_all 0.0783
_refine_ls_R_factor_gt 0.0453
_refine_ls_shift/su_max 0.001
_refine_ls_shift/su_mean 0
_refine_ls_structure_factor_coef Fsqd
_refine_ls_weighting_details 'calc w=1/[\s^2^(Fo^2^)+(0.0318P)^2^+5.9537P] where P=(Fo^2^+2Fc^2^)/3'
_refine_ls_weighting_scheme calc
_refine_ls_wR_factor_gt 0.0878
_refine_ls_wR_factor_ref 0.1001
_reflns_number_gt 4674
_reflns_number_total 6462
_reflns_threshold_expression >2\s(I)
_cod_data_source_file c1cc12611c.txt
_cod_data_source_block aa04gy1n
_cod_original_cell_volume 3296.7(12)
_cod_original_sg_symbol_H-M 'P 21/c'
_cod_database_code 7106641

loop_
_symmetry_equiv_pos_as_xyz
'x, y, z'
'-x, y+1/2, -z+1/2'
'-x, -y, -z'
'x, -y-1/2, z-1/2'

loop_
_atom_site_label
_atom_site_type_symbol
_atom_site_fract_x
_atom_site_fract_y
_atom_site_fract_z
_atom_site_U_iso_or_equiv
_atom_site_adp_type
_atom_site_occupancy
_atom_site_symmetry_multiplicity
_atom_site_calc_flag
_atom_site_refinement_flags
_atom_site_disorder_assembly
_atom_site_disorder_group
Pd1 Pd 0.49500(4) 0.284056(13) -0.038189(17) 0.01290(10) Uani 1 1 d . . .
P2 P 0.46489(12) 0.19971(4) 0.03253(6) 0.0117(2) Uani 1 1 d . . .
O51 O 0.8106(3) 0.31911(12) -0.14366(15) 0.0183(7) Uani 1 1 d . . .
O57 O 0.8721(3) 0.22268(13) -0.13179(15) 0.0206(7) Uani 1 1 d . . .
O56 O 0.6814(4) 0.40468(13) -0.16909(17) 0.0247(7) Uani 1 1 d . . .
C22 C 0.3322(4) 0.26709(17) 0.1469(2) 0.0119(9) Uani 1 1 d . . .
C25 C 0.1674(5) 0.17143(18) 0.2148(2) 0.0169(9) Uani 1 1 d . . .
H25 H 0.1086 0.1395 0.2366 0.02 Uiso 1 1 calc R . .
C26 C 0.2571(5) 0.16257(18) 0.1493(2) 0.0151(9) Uani 1 1 d . . .
H26 H 0.2622 0.1241 0.1275 0.018 Uiso 1 1 calc R . .
C16 C 0.3786(5) 0.08368(18) -0.0157(2) 0.0169(9) Uani 1 1 d . . .
H16 H 0.4498 0.0694 0.0223 0.02 Uiso 1 1 calc R . .
C21 C 0.3392(4) 0.20924(17) 0.1157(2) 0.0122(8) Uani 1 1 d . . .
C12 C 0.2508(4) 0.16422(18) -0.0802(2) 0.0142(9) Uani 1 1 d . . .
H12 H 0.234 0.2056 -0.087 0.017 Uiso 1 1 calc R . .
C41 C 0.4951(4) 0.36698(17) 0.1682(2) 0.0118(8) Uani 1 1 d . . .
C36 C 0.1868(5) 0.34436(17) 0.0024(2) 0.0151(9) Uani 1 1 d . . .
C39 C 0.0682(5) 0.29958(18) 0.0334(2) 0.0190(10) Uani 1 1 d . . .
H39A H -0.0346 0.3027 0.006 0.028 Uiso 1 1 calc R . .
H39B H 0.0497 0.3075 0.0871 0.028 Uiso 1 1 calc R . .
H39C H 0.1125 0.2595 0.0272 0.028 Uiso 1 1 calc R . .
C55 C 0.7674(5) 0.25960(19) -0.1374(2) 0.0151(9) Uani 1 1 d . . .
C32 C 0.4492(5) 0.39492(17) -0.0059(2) 0.0127(9) Uani 1 1 d . . .
C43 C 0.7135(5) 0.38491(18) 0.2567(2) 0.0163(9) Uani 1 1 d . . .
H43 H 0.8138 0.3729 0.2781 0.02 Uiso 1 1 calc R . .
C13 C 0.1691(5) 0.12427(18) -0.1256(2) 0.0165(9) Uani 1 1 d . . .
H13 H 0.0961 0.1382 -0.1631 0.02 Uiso 1 1 calc R . .
C1 C 0.6399(4) 0.15739(17) 0.0659(2) 0.0121(9) Uani 1 1 d . . .
C54 C 0.5908(5) 0.25492(18) -0.1423(2) 0.0151(9) Uani 1 1 d . . .
H54 H 0.5282 0.2197 -0.1384 0.018 Uiso 1 1 calc R . .
C45 C 0.4970(5) 0.45442(18) 0.2479(2) 0.0165(9) Uani 1 1 d . . .
H45 H 0.4471 0.4902 0.264 0.02 Uiso 1 1 calc R . .
C53 C 0.5320(5) 0.31278(18) -0.1538(2) 0.0164(9) Uani 1 1 d . . .
H53 H 0.4214 0.3238 -0.1588 0.02 Uiso 1 1 calc R . .
B27 B 0.4021(5) 0.3255(2) 0.1104(3) 0.0121(10) Uani 1 1 d . . .
C2 C 0.6539(5) 0.13368(17) 0.1379(2) 0.0159(9) Uani 1 1 d . . .
H2 H 0.571 0.1407 0.1739 0.019 Uiso 1 1 calc R . .
C15 C 0.2975(5) 0.04378(19) -0.0612(2) 0.0197(10) Uani 1 1 d . . .
H15 H 0.3136 0.0024 -0.0545 0.024 Uiso 1 1 calc R . .
C37 C 0.6237(5) 0.40711(18) 0.0182(2) 0.0162(9) Uani 1 1 d . . .
H37A H 0.6844 0.4234 -0.0246 0.024 Uiso 1 1 calc R . .
H37B H 0.6745 0.37 0.0348 0.024 Uiso 1 1 calc R . .
H37C H 0.6243 0.4357 0.0598 0.024 Uiso 1 1 calc R . .
C3 C 0.7880(5) 0.09969(18) 0.1578(2) 0.0172(9) Uani 1 1 d . . .
H3 H 0.7971 0.084 0.2074 0.021 Uiso 1 1 calc R . .
C42 C 0.6417(4) 0.34972(17) 0.2018(2) 0.0135(9) Uani 1 1 d . . .
C23 C 0.2475(4) 0.27348(18) 0.2151(2) 0.0155(9) Uani 1 1 d . . .
H23 H 0.2475 0.311 0.2396 0.019 Uiso 1 1 calc R . .
C52 C 0.6691(5) 0.35264(19) -0.1567(2) 0.0178(9) Uani 1 1 d . . .
C38 C 0.1545(5) 0.4687(2) -0.1415(3) 0.0311(12) Uani 1 1 d . . .
H38A H 0.1193 0.5052 -0.1162 0.047 Uiso 1 1 calc R . .
H38B H 0.0613 0.4498 -0.1658 0.047 Uiso 1 1 calc R . .
H38C H 0.2362 0.4784 -0.1797 0.047 Uiso 1 1 calc R . .
C44 C 0.6417(5) 0.43730(18) 0.2810(2) 0.0175(9) Uani 1 1 d . . .
C5 C 0.8955(5) 0.11212(19) 0.0335(2) 0.0218(10) Uani 1 1 d . . .
H5 H 0.9783 0.1045 -0.0024 0.026 Uiso 1 1 calc R . .
C33 C 0.3862(5) 0.43135(18) -0.0610(2) 0.0172(9) Uani 1 1 d . . .
H33 H 0.4544 0.4603 -0.0836 0.021 Uiso 1 1 calc R . .
C49 C 0.2622(5) 0.44225(18) 0.1602(2) 0.0197(10) Uani 1 1 d . . .
H49A H 0.2293 0.4786 0.1865 0.03 Uiso 1 1 calc R . .
H49B H 0.1796 0.4116 0.1677 0.03 Uiso 1 1 calc R . .
H49C H 0.274 0.4505 0.1062 0.03 Uiso 1 1 calc R . .
C46 C 0.4223(5) 0.42084(18) 0.1917(2) 0.0149(9) Uani 1 1 d . . .
C4 C 0.9079(5) 0.08890(18) 0.1051(2) 0.0187(9) Uani 1 1 d . . .
H4 H 0.9991 0.0654 0.1183 0.022 Uiso 1 1 calc R . .
C35 C 0.1308(5) 0.38208(18) -0.0528(2) 0.0190(10) Uani 1 1 d . . .
H35 H 0.0227 0.3774 -0.0701 0.023 Uiso 1 1 calc R . .
C31 C 0.3502(4) 0.35115(17) 0.0318(2) 0.0121(8) Uani 1 1 d . . .
C24 C 0.1644(4) 0.22694(18) 0.2477(2) 0.0159(9) Uani 1 1 d . . .
H24 H 0.1049 0.2331 0.293 0.019 Uiso 1 1 calc R . .
C47 C 0.7230(5) 0.29241(18) 0.1783(2) 0.0174(9) Uani 1 1 d . . .
H47A H 0.8327 0.2909 0.1994 0.026 Uiso 1 1 calc R . .
H47B H 0.729 0.2905 0.1231 0.026 Uiso 1 1 calc R . .
H47C H 0.6601 0.2586 0.1972 0.026 Uiso 1 1 calc R . .
C6 C 0.7633(5) 0.14648(19) 0.0134(2) 0.0180(9) Uani 1 1 d . . .
H6 H 0.7562 0.1627 -0.036 0.022 Uiso 1 1 calc R . .
C14 C 0.1935(5) 0.06385(19) -0.1163(2) 0.0176(9) Uani 1 1 d . . .
H14 H 0.1387 0.0364 -0.1479 0.021 Uiso 1 1 calc R . .
C11 C 0.3574(4) 0.14455(17) -0.0248(2) 0.0120(9) Uani 1 1 d . . .
C34 C 0.2261(5) 0.42713(19) -0.0845(2) 0.0197(10) Uani 1 1 d . . .
C48 C 0.7193(6) 0.4744(2) 0.3414(3) 0.0274(11) Uani 1 1 d . . .
H48A H 0.8323 0.4824 0.3279 0.041 Uiso 1 1 calc R . .
H48B H 0.7155 0.453 0.3895 0.041 Uiso 1 1 calc R . .
H48C H 0.6606 0.512 0.3463 0.041 Uiso 1 1 calc R . .

loop_
_atom_site_aniso_label
_atom_site_aniso_U_11
_atom_site_aniso_U_22
_atom_site_aniso_U_33
_atom_site_aniso_U_23
_atom_site_aniso_U_13
_atom_site_aniso_U_12
Pd1 0.01376(16) 0.01161(17) 0.01334(16) 0.00030(14) 0.00049(11) -0.00023(14)
P2 0.0129(5) 0.0107(5) 0.0116(5) 0.0000(4) 0.0003(4) 0.0001(4)
O51 0.0171(15) 0.0181(17) 0.0198(16) -0.0003(13) 0.0010(12) -0.0062(13)
O57 0.0201(15) 0.0247(17) 0.0170(15) 0.0031(14) 0.0032(12) 0.0059(14)
O56 0.0364(18) 0.0144(17) 0.0234(17) 0.0022(13) 0.0066(14) -0.0014(14)
C22 0.0129(19) 0.012(2) 0.0103(19) -0.0005(16) -0.0064(16) 0.0020(17)
C25 0.015(2) 0.017(2) 0.019(2) 0.0046(19) 0.0025(17) -0.0025(18)
C26 0.016(2) 0.013(2) 0.017(2) -0.0030(18) 0.0008(17) -0.0002(18)
C16 0.018(2) 0.015(2) 0.018(2) -0.0008(18) -0.0047(18) 0.0042(18)
C21 0.0108(18) 0.015(2) 0.0104(19) 0.0002(17) -0.0031(15) 0.0006(17)
C12 0.015(2) 0.013(2) 0.014(2) 0.0040(18) 0.0016(17) -0.0004(18)
C41 0.0134(19) 0.010(2) 0.012(2) 0.0010(17) 0.0008(16) -0.0021(17)
C36 0.018(2) 0.013(2) 0.014(2) -0.0022(18) -0.0006(17) 0.0031(18)
C39 0.0134(19) 0.017(2) 0.027(2) 0.0010(19) -0.0037(18) -0.0021(18)
C55 0.018(2) 0.017(2) 0.010(2) 0.0008(18) 0.0012(17) -0.0009(19)
C32 0.018(2) 0.008(2) 0.012(2) -0.0062(17) -0.0017(17) -0.0005(17)
C43 0.015(2) 0.020(2) 0.014(2) 0.0045(19) -0.0011(17) -0.0073(19)
C13 0.016(2) 0.023(2) 0.010(2) 0.0040(18) -0.0005(17) -0.0017(19)
C1 0.014(2) 0.009(2) 0.013(2) -0.0012(17) -0.0057(17) -0.0023(17)
C54 0.018(2) 0.015(2) 0.012(2) -0.0020(18) 0.0047(17) -0.0014(18)
C45 0.022(2) 0.012(2) 0.016(2) -0.0025(18) 0.0032(17) -0.0036(18)
C53 0.016(2) 0.024(2) 0.009(2) 0.0012(18) 0.0038(17) 0.0020(19)
B27 0.008(2) 0.012(2) 0.016(2) -0.002(2) 0.0016(18) 0.0055(19)
C2 0.017(2) 0.015(2) 0.017(2) -0.0016(18) 0.0025(17) -0.0022(18)
C15 0.021(2) 0.011(2) 0.026(2) -0.0045(19) -0.0018(19) 0.0013(19)
C37 0.017(2) 0.014(2) 0.017(2) -0.0008(18) -0.0032(18) 0.0023(18)
C3 0.020(2) 0.014(2) 0.017(2) 0.0020(18) -0.0025(18) 0.0030(18)
C42 0.0120(19) 0.012(2) 0.016(2) 0.0057(17) -0.0007(17) -0.0017(17)
C23 0.0149(19) 0.016(2) 0.015(2) -0.0068(18) -0.0029(17) 0.0052(18)
C52 0.022(2) 0.018(3) 0.012(2) -0.0004(19) 0.0027(18) -0.001(2)
C38 0.028(3) 0.030(3) 0.035(3) 0.014(2) -0.011(2) -0.003(2)
C44 0.023(2) 0.016(2) 0.014(2) 0.0009(18) -0.0026(18) -0.0107(19)
C5 0.018(2) 0.024(2) 0.024(2) -0.002(2) 0.0105(19) -0.003(2)
C33 0.022(2) 0.015(2) 0.014(2) 0.0008(18) 0.0024(18) 0.0015(19)
C49 0.022(2) 0.014(2) 0.023(2) -0.0060(19) -0.0013(19) 0.0037(19)
C46 0.013(2) 0.017(2) 0.015(2) 0.0028(18) 0.0010(17) -0.0040(18)
C4 0.014(2) 0.014(2) 0.027(2) -0.0019(19) -0.0021(18) -0.0010(18)
C35 0.016(2) 0.020(2) 0.021(2) -0.0036(19) -0.0071(18) 0.0028(19)
C31 0.0106(19) 0.010(2) 0.016(2) -0.0051(17) -0.0010(16) 0.0028(17)
C24 0.0081(18) 0.027(3) 0.013(2) 0.0023(19) 0.0013(16) -0.0006(18)
C47 0.0142(19) 0.018(2) 0.020(2) 0.0035(19) -0.0014(17) 0.0026(18)
C6 0.016(2) 0.022(2) 0.017(2) 0.0065(19) 0.0032(17) 0.0025(19)
C14 0.014(2) 0.019(2) 0.020(2) -0.0076(19) 0.0001(18) -0.0044(18)
C11 0.0116(19) 0.015(2) 0.0093(19) -0.0015(17) 0.0031(16) -0.0033(17)
C34 0.025(2) 0.015(2) 0.019(2) 0.0005(19) -0.0065(19) 0.0007(19)
C48 0.036(3) 0.021(3) 0.025(3) -0.004(2) -0.008(2) -0.008(2)

loop_
_atom_type_symbol
_atom_type_description
_atom_type_scat_dispersion_real
_atom_type_scat_dispersion_imag
_atom_type_scat_source
C C 0.0033 0.0016 'International Tables Vol C Tables 4.2.6.8 and 6.1.1.4'
H H 0 0 'International Tables Vol C Tables 4.2.6.8 and 6.1.1.4'
B B 0.0013 0.0007 'International Tables Vol C Tables 4.2.6.8 and 6.1.1.4'
O O 0.0106 0.006 'International Tables Vol C Tables 4.2.6.8 and 6.1.1.4'
P P 0.1023 0.0942 'International Tables Vol C Tables 4.2.6.8 and 6.1.1.4'
Pd Pd -0.9988 1.0072 'International Tables Vol C Tables 4.2.6.8 and 6.1.1.4'

loop_
_geom_angle_atom_site_label_1
_geom_angle_atom_site_label_2
_geom_angle_atom_site_label_3
_geom_angle
_geom_angle_site_symmetry_1
_geom_angle_site_symmetry_3
_geom_angle_publ_flag
C54 Pd1 C53 38.30(15) . . ?
C54 Pd1 P2 105.12(12) . . ?
C53 Pd1 P2 141.21(11) . . ?
C54 Pd1 C31 150.84(15) . . ?
C53 Pd1 C31 112.83(15) . . ?
P2 Pd1 C31 101.20(10) . . ?
C54 Pd1 C32 123.19(14) . . ?
C53 Pd1 C32 86.65(14) . . ?
P2 Pd1 C32 131.56(9) . . ?
C31 Pd1 C32 33.72(13) . . ?
C21 P2 C1 104.51(18) . . ?
C21 P2 C11 104.69(17) . . ?
C1 P2 C11 101.99(17) . . ?
C21 P2 Pd1 114.10(13) . . ?
C1 P2 Pd1 121.59(13) . . ?
C11 P2 Pd1 108.15(13) . . ?
C55 O51 C52 108.5(3) . . ?
C23 C22 C21 116.8(3) . . ?
C23 C22 B27 116.8(3) . . ?
C21 C22 B27 126.3(3) . . ?
C24 C25 C26 119.5(4) . . ?
C24 C25 H25 120.2 . . ?
C26 C25 H25 120.2 . . ?
C21 C26 C25 120.7(4) . . ?
C21 C26 H26 119.6 . . ?
C25 C26 H26 119.6 . . ?
C15 C16 C11 120.8(4) . . ?
C15 C16 H16 119.6 . . ?
C11 C16 H16 119.6 . . ?
C26 C21 C22 120.6(3) . . ?
C26 C21 P2 122.6(3) . . ?
C22 C21 P2 116.7(3) . . ?
C13 C12 C11 120.8(4) . . ?
C13 C12 H12 119.6 . . ?
C11 C12 H12 119.6 . . ?
C42 C41 C46 118.6(4) . . ?
C42 C41 B27 121.9(3) . . ?
C46 C41 B27 119.4(3) . . ?
C35 C36 C31 120.1(4) . . ?
C35 C36 C39 117.0(3) . . ?
C31 C36 C39 122.8(4) . . ?
C36 C39 H39A 109.5 . . ?
C36 C39 H39B 109.5 . . ?
H39A C39 H39B 109.5 . . ?
C36 C39 H39C 109.5 . . ?
H39A C39 H39C 109.5 . . ?
H39B C39 H39C 109.5 . . ?
O57 C55 O51 119.2(4) . . ?
O57 C55 C54 132.1(4) . . ?
O51 C55 C54 108.6(3) . . ?
C33 C32 C31 121.4(4) . . ?
C33 C32 C37 116.5(4) . . ?
C31 C32 C37 121.8(3) . . ?
C33 C32 Pd1 118.2(3) . . ?
C31 C32 Pd1 61.7(2) . . ?
C37 C32 Pd1 95.6(2) . . ?
C42 C43 C44 121.4(4) . . ?
C42 C43 H43 119.3 . . ?
C44 C43 H43 119.3 . . ?
C12 C13 C14 120.0(4) . . ?
C12 C13 H13 120 . . ?
C14 C13 H13 120 . . ?
C2 C1 C6 118.9(4) . . ?
C2 C1 P2 124.3(3) . . ?
C6 C1 P2 116.7(3) . . ?
C53 C54 C55 106.6(4) . . ?
C53 C54 Pd1 73.1(2) . . ?
C55 C54 Pd1 107.4(3) . . ?
C53 C54 H54 126.7 . . ?
C55 C54 H54 126.7 . . ?
Pd1 C54 H54 89.6 . . ?
C44 C45 C46 122.2(4) . . ?
C44 C45 H45 118.9 . . ?
C46 C45 H45 118.9 . . ?
C54 C53 C52 108.1(4) . . ?
C54 C53 Pd1 68.6(2) . . ?
C52 C53 Pd1 109.2(3) . . ?
C54 C53 H53 125.9 . . ?
C52 C53 H53 125.9 . . ?
Pd1 C53 H53 91.8 . . ?
C31 B27 C22 125.0(3) . . ?
C31 B27 C41 119.3(3) . . ?
C22 B27 C41 113.9(3) . . ?
C1 C2 C3 120.8(4) . . ?
C1 C2 H2 119.6 . . ?
C3 C2 H2 119.6 . . ?
C14 C15 C16 120.2(4) . . ?
C14 C15 H15 119.9 . . ?
C16 C15 H15 119.9 . . ?
C32 C37 H37A 109.5 . . ?
C32 C37 H37B 109.5 . . ?
H37A C37 H37B 109.5 . . ?
C32 C37 H37C 109.5 . . ?
H37A C37 H37C 109.5 . . ?
H37B C37 H37C 109.5 . . ?
C4 C3 C2 119.6(4) . . ?
C4 C3 H3 120.2 . . ?
C2 C3 H3 120.2 . . ?
C43 C42 C41 120.4(4) . . ?
C43 C42 C47 119.4(3) . . ?
C41 C42 C47 120.1(4) . . ?
C24 C23 C22 122.0(4) . . ?
C24 C23 H23 119 . . ?
C22 C23 H23 119 . . ?
O56 C52 O51 119.0(4) . . ?
O56 C52 C53 132.9(4) . . ?
O51 C52 C53 108.0(3) . . ?
C34 C38 H38A 109.5 . . ?
C34 C38 H38B 109.5 . . ?
H38A C38 H38B 109.5 . . ?
C34 C38 H38C 109.5 . . ?
H38A C38 H38C 109.5 . . ?
H38B C38 H38C 109.5 . . ?
C45 C44 C43 118.2(4) . . ?
C45 C44 C48 121.0(4) . . ?
C43 C44 C48 120.8(4) . . ?
C4 C5 C6 120.6(4) . . ?
C4 C5 H5 119.7 . . ?
C6 C5 H5 119.7 . . ?
C32 C33 C34 122.1(4) . . ?
C32 C33 H33 119 . . ?
C34 C33 H33 119 . . ?
C46 C49 H49A 109.5 . . ?
C46 C49 H49B 109.5 . . ?
H49A C49 H49B 109.5 . . ?
C46 C49 H49C 109.5 . . ?
H49A C49 H49C 109.5 . . ?
H49B C49 H49C 109.5 . . ?
C45 C46 C41 119.2(4) . . ?
C45 C46 C49 118.5(4) . . ?
C41 C46 C49 122.3(4) . . ?
C5 C4 C3 120.2(4) . . ?
C5 C4 H4 119.9 . . ?
C3 C4 H4 119.9 . . ?
C36 C35 C34 123.0(4) . . ?
C36 C35 H35 118.5 . . ?
C34 C35 H35 118.5 . . ?
C32 C31 C36 115.5(3) . . ?
C32 C31 B27 120.6(3) . . ?
C36 C31 B27 122.2(3) . . ?
C32 C31 Pd1 84.5(2) . . ?
C36 C31 Pd1 102.7(2) . . ?
B27 C31 Pd1 95.5(2) . . ?
C23 C24 C25 120.1(4) . . ?
C23 C24 H24 119.9 . . ?
C25 C24 H24 119.9 . . ?
C42 C47 H47A 109.5 . . ?
C42 C47 H47B 109.5 . . ?
H47A C47 H47B 109.5 . . ?
C42 C47 H47C 109.5 . . ?
H47A C47 H47C 109.5 . . ?
H47B C47 H47C 109.5 . . ?
C5 C6 C1 120.0(4) . . ?
C5 C6 H6 120 . . ?
C1 C6 H6 120 . . ?
C15 C14 C13 119.8(4) . . ?
C15 C14 H14 120.1 . . ?
C13 C14 H14 120.1 . . ?
C12 C11 C16 118.4(4) . . ?
C12 C11 P2 118.8(3) . . ?
C16 C11 P2 122.9(3) . . ?
C33 C34 C35 117.6(4) . . ?
C33 C34 C38 122.3(4) . . ?
C35 C34 C38 120.1(4) . . ?
C44 C48 H48A 109.5 . . ?
C44 C48 H48B 109.5 . . ?
H48A C48 H48B 109.5 . . ?
C44 C48 H48C 109.5 . . ?
H48A C48 H48C 109.5 . . ?
H48B C48 H48C 109.5 . . ?

loop_
_geom_bond_atom_site_label_1
_geom_bond_atom_site_label_2
_geom_bond_distance
_geom_bond_site_symmetry_2
_geom_bond_publ_flag
Pd1 C54 2.112(4) . ?
Pd1 C53 2.171(4) . ?
Pd1 P2 2.2901(11) . ?
Pd1 C31 2.292(4) . ?
Pd1 C32 2.590(4) . ?
P2 C21 1.815(4) . ?
P2 C1 1.829(4) . ?
P2 C11 1.834(4) . ?
O51 C55 1.392(5) . ?
O51 C52 1.410(5) . ?
O57 C55 1.204(5) . ?
O56 C52 1.197(5) . ?
C22 C23 1.405(5) . ?
C22 C21 1.417(5) . ?
C22 B27 1.575(6) . ?
C25 C24 1.381(6) . ?
C25 C26 1.391(5) . ?
C25 H25 0.95 . ?
C26 C21 1.386(5) . ?
C26 H26 0.95 . ?
C16 C15 1.381(6) . ?
C16 C11 1.392(5) . ?
C16 H16 0.95 . ?
C12 C13 1.383(6) . ?
C12 C11 1.391(5) . ?
C12 H12 0.95 . ?
C41 C42 1.404(5) . ?
C41 C46 1.417(5) . ?
C41 B27 1.585(6) . ?
C36 C35 1.375(6) . ?
C36 C31 1.455(5) . ?
C36 C39 1.509(5) . ?
C39 H39A 0.98 . ?
C39 H39B 0.98 . ?
C39 H39C 0.98 . ?
C55 C54 1.464(5) . ?
C32 C33 1.378(6) . ?
C32 C31 1.445(5) . ?
C32 C37 1.527(5) . ?
C43 C42 1.388(6) . ?
C43 C44 1.389(6) . ?
C43 H43 0.95 . ?
C13 C14 1.386(6) . ?
C13 H13 0.95 . ?
C1 C2 1.387(5) . ?
C1 C6 1.402(5) . ?
C54 C53 1.406(6) . ?
C54 H54 0.95 . ?
C45 C44 1.385(6) . ?
C45 C46 1.394(5) . ?
C45 H45 0.95 . ?
C53 C52 1.445(6) . ?
C53 H53 0.95 . ?
B27 C31 1.568(6) . ?
C2 C3 1.391(5) . ?
C2 H2 0.95 . ?
C15 C14 1.376(6) . ?
C15 H15 0.95 . ?
C37 H37A 0.98 . ?
C37 H37B 0.98 . ?
C37 H37C 0.98 . ?
C3 C4 1.383(6) . ?
C3 H3 0.95 . ?
C42 C47 1.514(5) . ?
C23 C24 1.380(6) . ?
C23 H23 0.95 . ?
C38 C34 1.499(6) . ?
C38 H38A 0.98 . ?
C38 H38B 0.98 . ?
C38 H38C 0.98 . ?
C44 C48 1.502(6) . ?
C5 C4 1.377(6) . ?
C5 C6 1.384(6) . ?
C5 H5 0.95 . ?
C33 C34 1.389(6) . ?
C33 H33 0.95 . ?
C49 C46 1.513(5) . ?
C49 H49A 0.98 . ?
C49 H49B 0.98 . ?
C49 H49C 0.98 . ?
C4 H4 0.95 . ?
C35 C34 1.402(6) . ?
C35 H35 0.95 . ?
C24 H24 0.95 . ?
C47 H47A 0.98 . ?
C47 H47B 0.98 . ?
C47 H47C 0.98 . ?
C6 H6 0.95 . ?
C14 H14 0.95 . ?
C48 H48A 0.98 . ?
C48 H48B 0.98 . ?
C48 H48C 0.98 . ?

loop_
_geom_torsion_atom_site_label_1
_geom_torsion_atom_site_label_2
_geom_torsion_atom_site_label_3
_geom_torsion_atom_site_label_4
_geom_torsion
_geom_torsion_site_symmetry_1
_geom_torsion_site_symmetry_2
_geom_torsion_site_symmetry_3
_geom_torsion_site_symmetry_4
_geom_torsion_publ_flag
C54 Pd1 P2 C21 -165.61(17) . . . . ?
C53 Pd1 P2 C21 -149.6(2) . . . . ?
C31 Pd1 P2 C21 1.73(16) . . . . ?
C32 Pd1 P2 C21 18.50(18) . . . . ?
C54 Pd1 P2 C1 67.71(19) . . . . ?
C53 Pd1 P2 C1 83.7(2) . . . . ?
C31 Pd1 P2 C1 -124.94(18) . . . . ?
C32 Pd1 P2 C1 -108.18(19) . . . . ?
C54 Pd1 P2 C11 -49.57(17) . . . . ?
C53 Pd1 P2 C11 -33.6(2) . . . . ?
C31 Pd1 P2 C11 117.77(16) . . . . ?
C32 Pd1 P2 C11 134.53(17) . . . . ?
C24 C25 C26 C21 -2.1(6) . . . . ?
C25 C26 C21 C22 -0.5(6) . . . . ?
C25 C26 C21 P2 177.4(3) . . . . ?
C23 C22 C21 C26 3.8(5) . . . . ?
B27 C22 C21 C26 -172.7(3) . . . . ?
C23 C22 C21 P2 -174.2(3) . . . . ?
B27 C22 C21 P2 9.3(5) . . . . ?
C1 P2 C21 C26 -69.6(3) . . . . ?
C11 P2 C21 C26 37.2(4) . . . . ?
Pd1 P2 C21 C26 155.3(3) . . . . ?
C1 P2 C21 C22 108.4(3) . . . . ?
C11 P2 C21 C22 -144.8(3) . . . . ?
Pd1 P2 C21 C22 -26.8(3) . . . . ?
C52 O51 C55 O57 174.5(3) . . . . ?
C52 O51 C55 C54 -3.3(4) . . . . ?
C54 Pd1 C32 C33 41.6(4) . . . . ?
C53 Pd1 C32 C33 29.4(3) . . . . ?
P2 Pd1 C32 C33 -143.2(3) . . . . ?
C31 Pd1 C32 C33 -112.5(4) . . . . ?
C54 Pd1 C32 C31 154.1(2) . . . . ?
C53 Pd1 C32 C31 142.0(2) . . . . ?
P2 Pd1 C32 C31 -30.6(3) . . . . ?
C54 Pd1 C32 C37 -82.6(3) . . . . ?
C53 Pd1 C32 C37 -94.8(2) . . . . ?
P2 Pd1 C32 C37 92.6(2) . . . . ?
C31 Pd1 C32 C37 123.3(3) . . . . ?
C11 C12 C13 C14 -0.3(6) . . . . ?
C21 P2 C1 C2 6.6(4) . . . . ?
C11 P2 C1 C2 -102.3(4) . . . . ?
Pd1 P2 C1 C2 137.4(3) . . . . ?
C21 P2 C1 C6 -176.4(3) . . . . ?
C11 P2 C1 C6 74.8(3) . . . . ?
Pd1 P2 C1 C6 -45.5(4) . . . . ?
O57 C55 C54 C53 -175.7(4) . . . . ?
O51 C55 C54 C53 1.8(4) . . . . ?
O57 C55 C54 Pd1 107.3(4) . . . . ?
O51 C55 C54 Pd1 -75.3(3) . . . . ?
P2 Pd1 C54 C53 163.9(2) . . . . ?
C31 Pd1 C54 C53 10.0(4) . . . . ?
C32 Pd1 C54 C53 -19.8(3) . . . . ?
C53 Pd1 C54 C55 102.5(4) . . . . ?
P2 Pd1 C54 C55 -93.6(3) . . . . ?
C31 Pd1 C54 C55 112.6(3) . . . . ?
C32 Pd1 C54 C55 82.7(3) . . . . ?
C55 C54 C53 C52 0.4(4) . . . . ?
Pd1 C54 C53 C52 104.1(3) . . . . ?
C55 C54 C53 Pd1 -103.6(3) . . . . ?
P2 Pd1 C53 C54 -25.4(3) . . . . ?
C31 Pd1 C53 C54 -174.7(2) . . . . ?
C32 Pd1 C53 C54 163.5(2) . . . . ?
C54 Pd1 C53 C52 -102.6(4) . . . . ?
P2 Pd1 C53 C52 -127.9(2) . . . . ?
C31 Pd1 C53 C52 82.7(3) . . . . ?
C32 Pd1 C53 C52 60.9(3) . . . . ?
C23 C22 B27 C31 -117.1(4) . . . . ?
C21 C22 B27 C31 59.4(5) . . . . ?
C23 C22 B27 C41 46.9(5) . . . . ?
C21 C22 B27 C41 -136.7(4) . . . . ?
C42 C41 B27 C31 -128.0(4) . . . . ?
C46 C41 B27 C31 57.4(5) . . . . ?
C42 C41 B27 C22 67.0(5) . . . . ?
C46 C41 B27 C22 -107.6(4) . . . . ?
C6 C1 C2 C3 0.1(6) . . . . ?
P2 C1 C2 C3 177.1(3) . . . . ?
C11 C16 C15 C14 -0.3(6) . . . . ?
C1 C2 C3 C4 -0.7(6) . . . . ?
C44 C43 C42 C41 1.2(6) . . . . ?
C44 C43 C42 C47 -178.8(4) . . . . ?
C46 C41 C42 C43 -0.2(6) . . . . ?
B27 C41 C42 C43 -174.8(4) . . . . ?
C46 C41 C42 C47 179.9(3) . . . . ?
B27 C41 C42 C47 5.2(6) . . . . ?
C21 C22 C23 C24 -4.8(6) . . . . ?
B27 C22 C23 C24 172.0(3) . . . . ?
C55 O51 C52 O56 -174.7(4) . . . . ?
C55 O51 C52 C53 3.6(4) . . . . ?
C54 C53 C52 O56 175.5(4) . . . . ?
Pd1 C53 C52 O56 -111.5(5) . . . . ?
C54 C53 C52 O51 -2.4(4) . . . . ?
Pd1 C53 C52 O51 70.5(3) . . . . ?
C46 C45 C44 C43 0.1(6) . . . . ?
C46 C45 C44 C48 -179.9(4) . . . . ?
C42 C43 C44 C45 -1.2(6) . . . . ?
C42 C43 C44 C48 178.9(4) . . . . ?
C31 C32 C33 C34 -1.6(6) . . . . ?
C37 C32 C33 C34 -176.1(4) . . . . ?
Pd1 C32 C33 C34 70.9(5) . . . . ?
C44 C45 C46 C41 0.9(6) . . . . ?
C44 C45 C46 C49 178.5(4) . . . . ?
C42 C41 C46 C45 -0.9(5) . . . . ?
B27 C41 C46 C45 173.9(4) . . . . ?
C42 C41 C46 C49 -178.4(4) . . . . ?
B27 C41 C46 C49 -3.6(6) . . . . ?
C6 C5 C4 C3 0.0(6) . . . . ?
C2 C3 C4 C5 0.6(6) . . . . ?
C31 C36 C35 C34 1.6(6) . . . . ?
C39 C36 C35 C34 177.6(4) . . . . ?
C33 C32 C31 C36 6.0(5) . . . . ?
C37 C32 C31 C36 -179.8(3) . . . . ?
Pd1 C32 C31 C36 -101.5(3) . . . . ?
C33 C32 C31 B27 -159.3(4) . . . . ?
C37 C32 C31 B27 14.9(5) . . . . ?
Pd1 C32 C31 B27 93.2(3) . . . . ?
C33 C32 C31 Pd1 107.5(3) . . . . ?
C37 C32 C31 Pd1 -78.3(3) . . . . ?
C35 C36 C31 C32 -6.0(5) . . . . ?
C39 C36 C31 C32 178.2(4) . . . . ?
C35 C36 C31 B27 159.1(4) . . . . ?
C39 C36 C31 B27 -16.7(6) . . . . ?
C35 C36 C31 Pd1 -95.9(4) . . . . ?
C39 C36 C31 Pd1 88.3(4) . . . . ?
C22 B27 C31 C32 -163.3(4) . . . . ?
C41 B27 C31 C32 33.5(5) . . . . ?
C22 B27 C31 C36 32.4(6) . . . . ?
C41 B27 C31 C36 -130.8(4) . . . . ?
C22 B27 C31 Pd1 -76.4(4) . . . . ?
C41 B27 C31 Pd1 120.4(3) . . . . ?
C54 Pd1 C31 C32 -48.6(4) . . . . ?
C53 Pd1 C31 C32 -41.9(3) . . . . ?
P2 Pd1 C31 C32 157.1(2) . . . . ?
C54 Pd1 C31 C36 66.3(4) . . . . ?
C53 Pd1 C31 C36 73.1(3) . . . . ?
P2 Pd1 C31 C36 -87.9(2) . . . . ?
C32 Pd1 C31 C36 114.9(4) . . . . ?
C54 Pd1 C31 B27 -168.9(3) . . . . ?
C53 Pd1 C31 B27 -162.2(2) . . . . ?
P2 Pd1 C31 B27 36.8(2) . . . . ?
C32 Pd1 C31 B27 -120.3(3) . . . . ?
C22 C23 C24 C25 2.4(6) . . . . ?
C26 C25 C24 C23 1.2(6) . . . . ?
C4 C5 C6 C1 -0.6(6) . . . . ?
C2 C1 C6 C5 0.6(6) . . . . ?
P2 C1 C6 C5 -176.6(3) . . . . ?
C16 C15 C14 C13 -0.6(6) . . . . ?
C12 C13 C14 C15 0.9(6) . . . . ?
C13 C12 C11 C16 -0.6(6) . . . . ?
C13 C12 C11 P2 179.0(3) . . . . ?
C15 C16 C11 C12 0.9(6) . . . . ?
C15 C16 C11 P2 -178.7(3) . . . . ?
C21 P2 C11 C12 93.5(3) . . . . ?
C1 P2 C11 C12 -157.8(3) . . . . ?
Pd1 P2 C11 C12 -28.5(3) . . . . ?
C21 P2 C11 C16 -86.9(3) . . . . ?
C1 P2 C11 C16 21.7(4) . . . . ?
Pd1 P2 C11 C16 151.0(3) . . . . ?
C32 C33 C34 C35 -3.1(6) . . . . ?
C32 C33 C34 C38 176.7(4) . . . . ?
C36 C35 C34 C33 3.1(6) . . . . ?
C36 C35 C34 C38 -176.7(4) . . . . ?
